data_4341131
loop_
_publ_author_name
'Ikeda, Mari'
'Matsumoto, Mikako'
'Kuwahara, Shunsuke'
'Habata, Yoichi'

_publ_section_title
;
 Tetra-armed cyclen bearing two benzo-15-crown-5 ethers in the side arms.
;
_journal_issue 19
_journal_name_full 'Inorganic chemistry'
_journal_page_first 10514
_journal_page_last 10519
_journal_paper_doi 10.1021/ic501590a
_journal_volume 53
_journal_year 2014
_chemical_formula_sum 'C54 H74 Cl6 N4 O10'
_chemical_formula_weight 1151.87
_chemical_name_systematic
; 
 ? 
;
_space_group_IT_number 2
_symmetry_cell_setting triclinic
_symmetry_space_group_name_Hall '-P 1'
_symmetry_space_group_name_H-M 'P -1'
_atom_sites_solution_hydrogens geom
_atom_sites_solution_primary direct
_atom_sites_solution_secondary difmap
_audit_creation_method SHELXL-97
_cell_angle_alpha 89.070(2)
_cell_angle_beta 84.4480(10)
_cell_angle_gamma 85.981(2)
_cell_formula_units_Z 2
_cell_length_a 12.6301(8)
_cell_length_b 13.5359(8)
_cell_length_c 16.5061(10)
_cell_measurement_temperature 173
_cell_volume 2801.6(3)
_computing_cell_refinement 'Bruker SMART'
_computing_data_collection 'Bruker SMART'
_computing_data_reduction 'Bruker SAINT'
_computing_molecular_graphics 'Bruker SHELXTL'
_computing_publication_material 'Bruker SHELXTL'
_computing_structure_refinement 'SHELXL-97 (Sheldrick, 1997)'
_computing_structure_solution 'SHELXS-97 (Sheldrick, 1990)'
_diffrn_ambient_temperature 173
_diffrn_detector_area_resol_mean 8.366
_diffrn_measured_fraction_theta_full 0.987
_diffrn_measured_fraction_theta_max 0.987
_diffrn_measurement_device_type 'CCD area detector'
_diffrn_measurement_method 'phi and omega scans'
_diffrn_radiation_monochromator graphite
_diffrn_radiation_source 'fine-focus sealed tube'
_diffrn_radiation_type MoK\a
_diffrn_radiation_wavelength 0.71073
_diffrn_reflns_av_R_equivalents 0.0272
_diffrn_reflns_av_sigmaI/netI 0.0688
_diffrn_reflns_limit_h_max 16
_diffrn_reflns_limit_h_min -16
_diffrn_reflns_limit_k_max 18
_diffrn_reflns_limit_k_min -12
_diffrn_reflns_limit_l_max 22
_diffrn_reflns_limit_l_min -22
_diffrn_reflns_number 21161
_diffrn_reflns_theta_full 28.35
_diffrn_reflns_theta_max 28.35
_diffrn_reflns_theta_min 1.24
_exptl_absorpt_coefficient_mu 0.367
_exptl_absorpt_correction_T_max 0.9113
_exptl_absorpt_correction_T_min 0.9049
_exptl_absorpt_correction_type empirical
_exptl_absorpt_process_details 'SADABS; Sheldrick, 1996'
_exptl_crystal_colour colorless
_exptl_crystal_density_diffrn 1.365
_exptl_crystal_density_method 'not measured'
_exptl_crystal_description block
_exptl_crystal_F_000 1216
_exptl_crystal_size_max 0.28
_exptl_crystal_size_mid 0.27
_exptl_crystal_size_min 0.26
_refine_diff_density_max 1.942
_refine_diff_density_min -1.271
_refine_diff_density_rms 0.187
_refine_ls_extinction_method none
_refine_ls_goodness_of_fit_ref 1.281
_refine_ls_hydrogen_treatment constr
_refine_ls_matrix_type full
_refine_ls_number_parameters 667
_refine_ls_number_reflns 13809
_refine_ls_number_restraints 0
_refine_ls_restrained_S_all 1.281
_refine_ls_R_factor_all 0.1890
_refine_ls_R_factor_gt 0.1294
_refine_ls_shift/su_max 0.002
_refine_ls_shift/su_mean 0.000
_refine_ls_structure_factor_coef Fsqd
_refine_ls_weighting_details 'calc w=1/[\s^2^(Fo^2^)+(0.2000P)^2^+0.0000P] where P=(Fo^2^+2Fc^2^)/3'
_refine_ls_weighting_scheme calc
_refine_ls_wR_factor_gt 0.3520
_refine_ls_wR_factor_ref 0.4009
_reflns_number_gt 7585
_reflns_number_total 13809
_reflns_threshold_expression >2sigma(I)
_cod_data_source_file ic501590a_si_002.cif
_cod_data_source_block 1
_cod_depositor_comments
;
The following automatic conversions were performed:

'_symmetry_cell_setting' value 'Triclinic' changed to 'triclinic'
according to
/home/saulius/struct/COD-crude-data--automatic-downloads/rss-feeds/ACS/lib/dictionaries/cif_core.dic
dictionary named 'cif_core.dic' version 2.4.2 from 2011-04-26.

Automatic conversion script
Id: cif_fix_values 2281 2013-09-26 08:29:07Z andrius 

 Adding full bibliography for 4341131--4341132.cif.
;
_cod_original_sg_symbol_H-M P-1
_cod_database_code 4341131

loop_
_symmetry_equiv_pos_as_xyz
'x, y, z'
'-x, -y, -z'

loop_
_atom_site_label
_atom_site_type_symbol
_atom_site_fract_x
_atom_site_fract_y
_atom_site_fract_z
_atom_site_U_iso_or_equiv
_atom_site_adp_type
_atom_site_occupancy
_atom_site_symmetry_multiplicity
_atom_site_calc_flag
_atom_site_refinement_flags
C54S C 0.2681(7) 0.8518(6) 0.8945(6) 0.078(2) Uani 1 1 d .
H54S H 0.2779 0.7916 0.9297 0.093 Uiso 1 1 calc R
Cl5 Cl 0.3305(2) 0.82324(18) 0.80359(14) 0.0893(7) Uani 1 1 d .
Cl1 Cl 0.78467(19) 0.92997(19) 0.45744(13) 0.0854(7) Uani 1 1 d .
Cl2 Cl 0.7630(2) 0.95160(19) 0.28924(15) 0.0987(8) Uani 1 1 d .
Cl3 Cl 0.6456(2) 0.8088(2) 0.3811(2) 0.1191(11) Uani 1 1 d .
C53S C 0.7639(6) 0.8679(6) 0.3716(6) 0.073(2) Uani 1 1 d .
H53S H 0.8244 0.8169 0.3598 0.088 Uiso 1 1 calc R
O10 O 0.1132(2) 0.5407(2) 0.09086(18) 0.0221(7) Uani 1 1 d .
O5 O 0.3606(3) 1.4573(2) 0.40179(19) 0.0270(7) Uani 1 1 d .
O9 O -0.0568(3) 0.4168(3) 0.1567(2) 0.0366(9) Uani 1 1 d .
N3 N 0.3590(3) 0.8940(3) 0.2179(2) 0.0245(8) Uani 1 1 d .
N4 N 0.3205(3) 1.1174(3) 0.1448(2) 0.0273(9) Uani 1 1 d .
O1 O 0.4111(3) 1.2709(2) 0.4127(2) 0.0342(8) Uani 1 1 d .
N1 N 0.1138(3) 1.1040(3) 0.2769(2) 0.0266(8) Uani 1 1 d .
O6 O 0.0712(3) 0.7269(2) 0.0635(2) 0.0345(8) Uani 1 1 d .
N2 N 0.1505(3) 0.8776(3) 0.3465(2) 0.0267(9) Uani 1 1 d .
O3 O 0.7273(3) 1.4171(3) 0.4009(2) 0.0364(9) Uani 1 1 d .
C13 C 0.2833(4) 1.3978(3) 0.3830(3) 0.0238(9) Uani 1 1 d .
C34 C 0.1652(4) 0.7019(3) 0.0959(3) 0.0240(9) Uani 1 1 d .
O4 O 0.5201(3) 1.5974(3) 0.3471(2) 0.0403(9) Uani 1 1 d .
C35 C 0.1897(4) 0.6010(3) 0.1094(2) 0.0207(9) Uani 1 1 d .
O8 O -0.2411(3) 0.5739(3) 0.1709(2) 0.0425(9) Uani 1 1 d .
C36 C 0.2832(4) 0.5710(3) 0.1418(3) 0.0239(9) Uani 1 1 d .
H36 H 0.2998 0.5026 0.1514 0.029 Uiso 1 1 calc R
C32 C 0.3316(3) 0.7396(3) 0.1468(3) 0.0230(9) Uani 1 1 d .
C10 C 0.1415(4) 1.2602(3) 0.3453(3) 0.0273(10) Uani 1 1 d .
C37 C 0.3538(4) 0.6400(3) 0.1606(3) 0.0245(9) Uani 1 1 d .
H37 H 0.4179 0.6181 0.1831 0.029 Uiso 1 1 calc R
C14 C 0.1846(4) 1.4294(3) 0.3586(3) 0.0264(10) Uani 1 1 d .
H14 H 0.1649 1.4983 0.3552 0.032 Uiso 1 1 calc R
C11 C 0.2405(4) 1.2290(3) 0.3693(3) 0.0279(10) Uani 1 1 d .
H11 H 0.2599 1.1601 0.3730 0.034 Uiso 1 1 calc R
O2 O 0.6294(3) 1.2291(3) 0.3748(2) 0.0367(9) Uani 1 1 d .
C25 C 0.0569(4) 0.7247(3) 0.3807(3) 0.0272(10) Uani 1 1 d .
C33 C 0.2369(4) 0.7711(3) 0.1141(3) 0.0272(10) Uani 1 1 d .
H33 H 0.2210 0.8396 0.1041 0.033 Uiso 1 1 calc R
C30 C 0.0584(4) 0.6947(4) 0.3006(3) 0.0280(10) Uani 1 1 d .
H30 H 0.1077 0.7209 0.2602 0.034 Uiso 1 1 calc R
C4 C 0.3436(4) 0.8583(3) 0.3026(3) 0.0288(10) Uani 1 1 d .
H4A H 0.4107 0.8621 0.3283 0.035 Uiso 1 1 calc R
H4B H 0.3265 0.7880 0.3029 0.035 Uiso 1 1 calc R
C45 C 0.1273(4) 0.4390(3) 0.1153(3) 0.0236(9) Uani 1 1 d .
H45A H 0.1362 0.4338 0.1741 0.028 Uiso 1 1 calc R
H45B H 0.1911 0.4064 0.0846 0.028 Uiso 1 1 calc R
C24 C 0.1353(4) 0.7946(4) 0.4039(3) 0.0314(11) Uani 1 1 d .
H24A H 0.1107 0.8215 0.4584 0.038 Uiso 1 1 calc R
H24B H 0.2049 0.7573 0.4078 0.038 Uiso 1 1 calc R
C15 C 0.1146(4) 1.3618(4) 0.3390(3) 0.0287(10) Uani 1 1 d .
H15 H 0.0477 1.3844 0.3212 0.034 Uiso 1 1 calc R
C12 C 0.3114(4) 1.2960(3) 0.3881(3) 0.0259(10) Uani 1 1 d .
C52 C 0.4019(4) 1.3093(4) 0.1812(3) 0.0278(10) Uani 1 1 d .
H52 H 0.3511 1.2861 0.2221 0.033 Uiso 1 1 calc R
C8 C 0.1300(4) 1.1370(4) 0.1923(3) 0.0295(10) Uani 1 1 d .
H8A H 0.1492 1.2068 0.1906 0.035 Uiso 1 1 calc R
H8B H 0.0626 1.1342 0.1667 0.035 Uiso 1 1 calc R
C23 C 0.3382(4) 1.5627(3) 0.3929(3) 0.0289(10) Uani 1 1 d .
H23A H 0.2767 1.5859 0.4313 0.035 Uiso 1 1 calc R
H23B H 0.3212 1.5794 0.3368 0.035 Uiso 1 1 calc R
C46 C 0.3327(4) 1.1956(4) 0.0825(3) 0.0307(11) Uani 1 1 d .
H46A H 0.2620 1.2298 0.0764 0.037 Uiso 1 1 calc R
H46B H 0.3589 1.1647 0.0297 0.037 Uiso 1 1 calc R
O7 O -0.1555(3) 0.7443(3) 0.0678(2) 0.0456(10) Uani 1 1 d .
C1 C 0.0478(4) 1.0188(4) 0.2834(3) 0.0318(11) Uani 1 1 d .
H1A H 0.0651 0.9783 0.2339 0.038 Uiso 1 1 calc R
H1B H -0.0280 1.0436 0.2846 0.038 Uiso 1 1 calc R
C5 C 0.4235(4) 0.9813(4) 0.2139(3) 0.0319(11) Uani 1 1 d .
H5A H 0.4994 0.9582 0.2156 0.038 Uiso 1 1 calc R
H5B H 0.4021 1.0222 0.2627 0.038 Uiso 1 1 calc R
C3 C 0.2539(4) 0.9187(4) 0.3523(3) 0.0295(10) Uani 1 1 d .
H3A H 0.2691 0.9189 0.4100 0.035 Uiso 1 1 calc R
H3B H 0.2509 0.9880 0.3322 0.035 Uiso 1 1 calc R
C7 C 0.2179(4) 1.0734(3) 0.1436(3) 0.0271(10) Uani 1 1 d .
H7A H 0.2227 1.0058 0.1673 0.033 Uiso 1 1 calc R
H7B H 0.2005 1.0683 0.0866 0.033 Uiso 1 1 calc R
C9 C 0.0634(4) 1.1843(4) 0.3284(3) 0.0319(11) Uani 1 1 d .
H9A H 0.0331 1.1562 0.3806 0.038 Uiso 1 1 calc R
H9B H 0.0039 1.2177 0.3012 0.038 Uiso 1 1 calc R
C47 C 0.4079(4) 1.2703(3) 0.1021(3) 0.0258(10) Uani 1 1 d .
C31 C 0.4083(4) 0.8161(3) 0.1641(3) 0.0298(11) Uani 1 1 d .
H31A H 0.4695 0.7828 0.1892 0.036 Uiso 1 1 calc R
H31B H 0.4360 0.8464 0.1120 0.036 Uiso 1 1 calc R
C22 C 0.4372(4) 1.6102(4) 0.4113(3) 0.0322(11) Uani 1 1 d .
H22A H 0.4199 1.6819 0.4205 0.039 Uiso 1 1 calc R
H22B H 0.4622 1.5808 0.4620 0.039 Uiso 1 1 calc R
C51 C 0.4679(4) 1.3805(4) 0.2007(3) 0.0307(11) Uani 1 1 d .
H51 H 0.4643 1.4040 0.2549 0.037 Uiso 1 1 calc R
C48 C 0.4798(4) 1.3092(4) 0.0434(3) 0.0352(12) Uani 1 1 d .
H48 H 0.4845 1.2855 -0.0107 0.042 Uiso 1 1 calc R
C44 C 0.0277(4) 0.3907(3) 0.0967(3) 0.0273(10) Uani 1 1 d .
H44A H 0.0076 0.4128 0.0424 0.033 Uiso 1 1 calc R
H44B H 0.0417 0.3178 0.0958 0.033 Uiso 1 1 calc R
C29 C -0.0109(4) 0.6271(4) 0.2787(3) 0.0327(11) Uani 1 1 d .
H29 H -0.0096 0.6081 0.2235 0.039 Uiso 1 1 calc R
C50 C 0.5397(4) 1.4178(4) 0.1407(3) 0.0311(11) Uani 1 1 d .
H50 H 0.5847 1.4674 0.1535 0.037 Uiso 1 1 calc R
C6 C 0.4130(4) 1.0464(4) 0.1379(3) 0.0318(11) Uani 1 1 d .
H6A H 0.4782 1.0829 0.1270 0.038 Uiso 1 1 calc R
H6B H 0.4084 1.0032 0.0907 0.038 Uiso 1 1 calc R
C2 C 0.0609(4) 0.9516(4) 0.3585(3) 0.0315(11) Uani 1 1 d .
H2A H 0.0711 0.9933 0.4054 0.038 Uiso 1 1 calc R
H2B H -0.0054 0.9174 0.3719 0.038 Uiso 1 1 calc R
C17 C 0.5663(4) 1.1646(4) 0.4204(4) 0.0411(13) Uani 1 1 d .
H17A H 0.5639 1.1806 0.4789 0.049 Uiso 1 1 calc R
H17B H 0.5971 1.0957 0.4127 0.049 Uiso 1 1 calc R
C38 C 0.0129(5) 0.8157(4) 0.0917(4) 0.0421(13) Uani 1 1 d .
H38A H 0.0544 0.8738 0.0768 0.050 Uiso 1 1 calc R
H38B H -0.0023 0.8134 0.1516 0.050 Uiso 1 1 calc R
C43 C -0.1572(4) 0.4202(4) 0.1256(3) 0.0393(13) Uani 1 1 d .
H43A H -0.2100 0.3953 0.1680 0.047 Uiso 1 1 calc R
H43B H -0.1527 0.3753 0.0785 0.047 Uiso 1 1 calc R
C42 C -0.1953(4) 0.5196(4) 0.1000(3) 0.0389(13) Uani 1 1 d .
H42A H -0.1352 0.5545 0.0726 0.047 Uiso 1 1 calc R
H42B H -0.2495 0.5147 0.0611 0.047 Uiso 1 1 calc R
C49 C 0.5453(4) 1.3825(4) 0.0624(3) 0.0404(13) Uani 1 1 d .
H49 H 0.5939 1.4082 0.0212 0.048 Uiso 1 1 calc R
C20 C 0.6335(4) 1.4493(4) 0.3648(3) 0.0349(12) Uani 1 1 d .
H20A H 0.5709 1.4190 0.3932 0.042 Uiso 1 1 calc R
H20B H 0.6399 1.4300 0.3068 0.042 Uiso 1 1 calc R
C28 C -0.0812(5) 0.5877(4) 0.3367(4) 0.0416(13) Uani 1 1 d .
H28 H -0.1289 0.5415 0.3215 0.050 Uiso 1 1 calc R
C26 C -0.0148(5) 0.6831(5) 0.4385(3) 0.0459(15) Uani 1 1 d .
H26 H -0.0170 0.7019 0.4938 0.055 Uiso 1 1 calc R
C16 C 0.4550(4) 1.1737(4) 0.3940(3) 0.0339(11) Uani 1 1 d .
H16A H 0.4572 1.1620 0.3348 0.041 Uiso 1 1 calc R
H16B H 0.4109 1.1242 0.4231 0.041 Uiso 1 1 calc R
C21 C 0.6209(5) 1.5586(4) 0.3719(4) 0.0430(13) Uani 1 1 d .
H21A H 0.6261 1.5772 0.4291 0.052 Uiso 1 1 calc R
H21B H 0.6793 1.5883 0.3376 0.052 Uiso 1 1 calc R
C19 C 0.7803(4) 1.3272(4) 0.3710(4) 0.0422(13) Uani 1 1 d .
H19A H 0.8552 1.3245 0.3845 0.051 Uiso 1 1 calc R
H19B H 0.7814 1.3273 0.3109 0.051 Uiso 1 1 calc R
C39 C -0.0919(5) 0.8232(4) 0.0507(4) 0.0473(15) Uani 1 1 d .
H39A H -0.1333 0.8852 0.0684 0.057 Uiso 1 1 calc R
H39B H -0.0746 0.8278 -0.0089 0.057 Uiso 1 1 calc R
C40 C -0.2179(6) 0.7492(5) 0.1441(4) 0.0555(17) Uani 1 1 d .
H40A H -0.2604 0.8135 0.1483 0.067 Uiso 1 1 calc R
H40B H -0.1701 0.7455 0.1884 0.067 Uiso 1 1 calc R
C18 C 0.7294(4) 1.2345(4) 0.4051(4) 0.0419(13) Uani 1 1 d .
H18A H 0.7762 1.1750 0.3888 0.050 Uiso 1 1 calc R
H18B H 0.7203 1.2369 0.4653 0.050 Uiso 1 1 calc R
C41 C -0.2907(5) 0.6676(5) 0.1546(4) 0.0555(17) Uani 1 1 d .
H41A H -0.3461 0.6846 0.1998 0.067 Uiso 1 1 calc R
H41B H -0.3272 0.6632 0.1044 0.067 Uiso 1 1 calc R
C27 C -0.0830(6) 0.6146(5) 0.4164(4) 0.0567(18) Uani 1 1 d .
H27 H -0.1311 0.5864 0.4567 0.068 Uiso 1 1 calc R
Cl4 Cl 0.31497(18) 0.94699(19) 0.94408(14) 0.0865(7) Uani 1 1 d .
Cl6 Cl 0.1303(2) 0.8728(3) 0.8889(2) 0.1215(11) Uani 1 1 d .

loop_
_atom_site_aniso_label
_atom_site_aniso_U_11
_atom_site_aniso_U_22
_atom_site_aniso_U_33
_atom_site_aniso_U_23
_atom_site_aniso_U_13
_atom_site_aniso_U_12
C54S 0.066(5) 0.069(5) 0.102(7) 0.002(5) -0.026(5) -0.003(4)
Cl5 0.0944(17) 0.0927(17) 0.0814(15) -0.0201(12) -0.0162(12) 0.0038(13)
Cl1 0.0844(15) 0.1071(18) 0.0630(12) -0.0098(11) 0.0024(10) -0.0043(13)
Cl2 0.126(2) 0.0935(18) 0.0836(16) 0.0110(13) -0.0247(15) -0.0358(16)
Cl3 0.099(2) 0.100(2) 0.160(3) 0.0002(19) 0.0122(18) -0.0464(17)
C53S 0.050(4) 0.064(5) 0.107(7) 0.005(4) -0.009(4) -0.009(4)
O10 0.0267(16) 0.0154(15) 0.0249(15) -0.0012(12) -0.0071(12) -0.0007(12)
O5 0.0323(18) 0.0167(16) 0.0324(17) -0.0045(13) -0.0067(14) 0.0010(13)
O9 0.0313(19) 0.051(2) 0.0281(18) -0.0022(16) -0.0022(14) -0.0071(16)
N3 0.0233(19) 0.0173(19) 0.034(2) -0.0092(15) -0.0078(16) -0.0007(15)
N4 0.033(2) 0.019(2) 0.030(2) -0.0023(15) -0.0056(17) -0.0005(16)
O1 0.0350(19) 0.0227(18) 0.046(2) -0.0091(15) -0.0170(16) 0.0077(14)
N1 0.024(2) 0.023(2) 0.033(2) -0.0035(16) -0.0047(16) 0.0021(15)
O6 0.040(2) 0.0171(17) 0.049(2) -0.0090(14) -0.0239(17) 0.0068(14)
N2 0.028(2) 0.021(2) 0.033(2) -0.0028(16) -0.0100(16) -0.0021(15)
O3 0.035(2) 0.040(2) 0.0355(19) -0.0075(16) -0.0127(15) -0.0003(16)
C13 0.032(2) 0.020(2) 0.018(2) -0.0028(16) 0.0035(17) 0.0027(18)
C34 0.030(2) 0.020(2) 0.022(2) -0.0048(17) -0.0066(18) 0.0030(18)
O4 0.040(2) 0.046(2) 0.0345(19) 0.0106(16) -0.0035(16) -0.0012(17)
C35 0.028(2) 0.015(2) 0.019(2) -0.0055(15) -0.0015(16) -0.0030(17)
O8 0.037(2) 0.059(3) 0.0306(19) -0.0014(17) -0.0012(16) -0.0004(18)
C36 0.024(2) 0.017(2) 0.031(2) -0.0038(17) -0.0021(18) -0.0005(17)
C32 0.021(2) 0.023(2) 0.025(2) -0.0046(17) -0.0002(17) -0.0025(17)
C10 0.027(2) 0.021(2) 0.032(2) -0.0044(18) 0.0026(19) 0.0031(18)
C37 0.025(2) 0.020(2) 0.029(2) -0.0044(18) -0.0030(18) 0.0000(17)
C14 0.032(3) 0.016(2) 0.029(2) -0.0022(17) 0.0022(19) 0.0043(18)
C11 0.033(3) 0.019(2) 0.030(2) -0.0031(18) -0.0010(19) 0.0043(19)
O2 0.034(2) 0.042(2) 0.0362(19) -0.0038(16) -0.0120(15) -0.0007(16)
C25 0.035(3) 0.026(2) 0.019(2) 0.0001(17) -0.0031(18) 0.0012(19)
C33 0.032(3) 0.017(2) 0.034(3) -0.0029(18) -0.008(2) -0.0017(18)
C30 0.030(2) 0.028(3) 0.025(2) 0.0005(18) 0.0027(19) -0.0054(19)
C4 0.031(3) 0.019(2) 0.037(3) -0.0024(19) -0.012(2) 0.0025(19)
C45 0.029(2) 0.015(2) 0.028(2) 0.0009(17) -0.0057(18) -0.0048(17)
C24 0.042(3) 0.026(3) 0.028(2) -0.0018(19) -0.010(2) -0.004(2)
C15 0.027(2) 0.030(3) 0.026(2) -0.0003(19) 0.0032(18) 0.0055(19)
C12 0.032(3) 0.019(2) 0.026(2) -0.0033(17) -0.0015(19) 0.0047(18)
C52 0.031(3) 0.031(3) 0.022(2) 0.0005(18) -0.0006(18) -0.004(2)
C8 0.025(2) 0.026(3) 0.037(3) 0.001(2) -0.007(2) 0.0029(19)
C23 0.035(3) 0.020(2) 0.030(2) -0.0019(18) -0.003(2) 0.0024(19)
C46 0.036(3) 0.029(3) 0.028(2) 0.0009(19) -0.007(2) -0.004(2)
O7 0.038(2) 0.048(2) 0.051(2) -0.0060(19) -0.0090(18) 0.0046(18)
C1 0.025(2) 0.031(3) 0.041(3) -0.004(2) -0.010(2) -0.004(2)
C5 0.026(2) 0.025(3) 0.047(3) -0.002(2) -0.011(2) -0.0038(19)
C3 0.034(3) 0.024(2) 0.033(2) -0.0080(19) -0.011(2) -0.0025(19)
C7 0.027(2) 0.022(2) 0.033(2) -0.0054(19) -0.0073(19) -0.0043(18)
C9 0.021(2) 0.025(3) 0.048(3) -0.006(2) 0.003(2) 0.0020(18)
C47 0.030(2) 0.022(2) 0.025(2) -0.0015(17) -0.0035(18) -0.0007(18)
C31 0.024(2) 0.022(2) 0.043(3) -0.012(2) 0.001(2) 0.0005(18)
C22 0.042(3) 0.021(2) 0.033(3) -0.0017(19) -0.002(2) -0.003(2)
C51 0.033(3) 0.029(3) 0.030(2) -0.006(2) -0.001(2) 0.001(2)
C48 0.040(3) 0.039(3) 0.026(2) -0.005(2) -0.001(2) -0.005(2)
C44 0.035(3) 0.020(2) 0.028(2) -0.0027(18) -0.0029(19) -0.0060(19)
C29 0.037(3) 0.032(3) 0.030(2) -0.007(2) -0.005(2) -0.005(2)
C50 0.025(2) 0.031(3) 0.039(3) 0.001(2) -0.005(2) -0.008(2)
C6 0.031(3) 0.020(2) 0.045(3) -0.004(2) -0.006(2) -0.0035(19)
C2 0.029(3) 0.024(2) 0.042(3) -0.003(2) -0.006(2) -0.0031(19)
C17 0.039(3) 0.028(3) 0.057(4) -0.006(2) -0.018(3) 0.010(2)
C38 0.047(3) 0.026(3) 0.055(3) -0.007(2) -0.021(3) 0.006(2)
C43 0.034(3) 0.052(4) 0.033(3) -0.002(2) 0.002(2) -0.018(2)
C42 0.034(3) 0.060(4) 0.024(2) -0.002(2) 0.000(2) -0.008(3)
C49 0.036(3) 0.051(4) 0.034(3) 0.004(2) 0.007(2) -0.014(2)
C20 0.035(3) 0.042(3) 0.028(2) -0.004(2) -0.009(2) -0.003(2)
C28 0.038(3) 0.041(3) 0.047(3) 0.000(2) -0.003(2) -0.015(2)
C26 0.058(4) 0.055(4) 0.025(3) 0.000(2) 0.003(2) -0.013(3)
C16 0.035(3) 0.023(3) 0.043(3) -0.006(2) -0.009(2) 0.008(2)
C21 0.038(3) 0.044(3) 0.049(3) 0.007(3) -0.013(3) -0.010(2)
C19 0.025(3) 0.054(4) 0.047(3) -0.010(3) -0.005(2) 0.004(2)
C39 0.049(4) 0.036(3) 0.058(4) 0.000(3) -0.020(3) 0.012(3)
C40 0.060(4) 0.049(4) 0.056(4) -0.013(3) -0.011(3) 0.017(3)
C18 0.030(3) 0.047(3) 0.050(3) -0.010(3) -0.013(2) 0.008(2)
C41 0.028(3) 0.081(5) 0.054(4) 0.003(3) -0.001(3) 0.014(3)
C27 0.059(4) 0.066(4) 0.042(3) 0.006(3) 0.019(3) -0.023(3)
Cl4 0.0737(14) 0.1024(18) 0.0832(15) -0.0353(13) -0.0021(11) -0.0033(12)
Cl6 0.0730(17) 0.163(3) 0.134(2) 0.018(2) -0.0182(16) -0.0352(18)

loop_
_atom_type_symbol
_atom_type_description
_atom_type_scat_dispersion_real
_atom_type_scat_dispersion_imag
_atom_type_scat_source
C C 0.0033 0.0016 'International Tables Vol C Tables 4.2.6.8 and 6.1.1.4'
H H 0.0000 0.0000 'International Tables Vol C Tables 4.2.6.8 and 6.1.1.4'
N N 0.0061 0.0033 'International Tables Vol C Tables 4.2.6.8 and 6.1.1.4'
O O 0.0106 0.0060 'International Tables Vol C Tables 4.2.6.8 and 6.1.1.4'
Cl Cl 0.1484 0.1585 'International Tables Vol C Tables 4.2.6.8 and 6.1.1.4'

loop_
_geom_angle_atom_site_label_1
_geom_angle_atom_site_label_2
_geom_angle_atom_site_label_3
_geom_angle
Cl5 C54S Cl4 116.4(5)
Cl5 C54S Cl6 110.9(5)
Cl4 C54S Cl6 110.0(5)
Cl5 C54S H54S 106.3
Cl4 C54S H54S 106.3
Cl6 C54S H54S 106.3
Cl1 C53S Cl3 113.0(5)
Cl1 C53S Cl2 109.2(4)
Cl3 C53S Cl2 109.2(5)
Cl1 C53S H53S 108.4
Cl3 C53S H53S 108.4
Cl2 C53S H53S 108.4
C35 O10 C45 116.4(3)
C13 O5 C23 116.8(4)
C43 O9 C44 112.3(4)
C31 N3 C4 111.3(4)
C31 N3 C5 111.2(4)
C4 N3 C5 109.6(3)
C6 N4 C7 114.5(4)
C6 N4 C46 110.5(4)
C7 N4 C46 111.1(4)
C12 O1 C16 116.4(3)
C8 N1 C9 110.6(4)
C8 N1 C1 110.1(4)
C9 N1 C1 110.0(4)
C34 O6 C38 117.2(4)
C2 N2 C3 113.0(4)
C2 N2 C24 110.2(4)
C3 N2 C24 111.0(4)
C20 O3 C19 116.1(4)
O5 C13 C14 126.2(4)
O5 C13 C12 114.6(4)
C14 C13 C12 119.2(4)
O6 C34 C35 116.6(4)
O6 C34 C33 123.6(4)
C35 C34 C33 119.7(4)
C22 O4 C21 114.8(4)
O10 C35 C36 125.9(4)
O10 C35 C34 114.6(4)
C36 C35 C34 119.5(4)
C41 O8 C42 115.1(4)
C35 C36 C37 120.7(4)
C35 C36 H36 119.6
C37 C36 H36 119.6
C37 C32 C33 119.3(4)
C37 C32 C31 122.0(4)
C33 C32 C31 118.7(4)
C11 C10 C15 118.8(4)
C11 C10 C9 119.9(4)
C15 C10 C9 121.3(4)
C32 C37 C36 120.6(4)
C32 C37 H37 119.7
C36 C37 H37 119.7
C15 C14 C13 120.6(4)
C15 C14 H14 119.7
C13 C14 H14 119.7
C12 C11 C10 121.2(4)
C12 C11 H11 119.4
C10 C11 H11 119.4
C17 O2 C18 111.8(4)
C30 C25 C26 117.8(5)
C30 C25 C24 120.3(4)
C26 C25 C24 121.8(4)
C32 C33 C34 120.2(4)
C32 C33 H33 119.9
C34 C33 H33 119.9
C29 C30 C25 121.0(4)
C29 C30 H30 119.5
C25 C30 H30 119.5
N3 C4 C3 112.0(4)
N3 C4 H4A 109.2
C3 C4 H4A 109.2
N3 C4 H4B 109.2
C3 C4 H4B 109.2
H4A C4 H4B 107.9
O10 C45 C44 106.4(4)
O10 C45 H45A 110.4
C44 C45 H45A 110.4
O10 C45 H45B 110.4
C44 C45 H45B 110.4
H45A C45 H45B 108.6
N2 C24 C25 113.9(4)
N2 C24 H24A 108.8
C25 C24 H24A 108.8
N2 C24 H24B 108.8
C25 C24 H24B 108.8
H24A C24 H24B 107.7
C14 C15 C10 120.4(5)
C14 C15 H15 119.8
C10 C15 H15 119.8
C11 C12 O1 124.7(4)
C11 C12 C13 119.7(4)
O1 C12 C13 115.6(4)
C51 C52 C47 121.5(4)
C51 C52 H52 119.2
C47 C52 H52 119.2
N1 C8 C7 112.0(4)
N1 C8 H8A 109.2
C7 C8 H8A 109.2
N1 C8 H8B 109.2
C7 C8 H8B 109.2
H8A C8 H8B 107.9
O5 C23 C22 106.3(4)
O5 C23 H23A 110.5
C22 C23 H23A 110.5
O5 C23 H23B 110.5
C22 C23 H23B 110.5
H23A C23 H23B 108.7
N4 C46 C47 113.2(4)
N4 C46 H46A 108.9
C47 C46 H46A 108.9
N4 C46 H46B 108.9
C47 C46 H46B 108.9
H46A C46 H46B 107.8
C39 O7 C40 114.9(5)
N1 C1 C2 115.2(4)
N1 C1 H1A 108.5
C2 C1 H1A 108.5
N1 C1 H1B 108.5
C2 C1 H1B 108.5
H1A C1 H1B 107.5
N3 C5 C6 114.4(4)
N3 C5 H5A 108.7
C6 C5 H5A 108.7
N3 C5 H5B 108.7
C6 C5 H5B 108.7
H5A C5 H5B 107.6
N2 C3 C4 111.2(4)
N2 C3 H3A 109.4
C4 C3 H3A 109.4
N2 C3 H3B 109.4
C4 C3 H3B 109.4
H3A C3 H3B 108.0
N4 C7 C8 110.1(4)
N4 C7 H7A 109.6
C8 C7 H7A 109.6
N4 C7 H7B 109.6
C8 C7 H7B 109.6
H7A C7 H7B 108.2
N1 C9 C10 112.1(4)
N1 C9 H9A 109.2
C10 C9 H9A 109.2
N1 C9 H9B 109.2
C10 C9 H9B 109.2
H9A C9 H9B 107.9
C48 C47 C52 117.5(4)
C48 C47 C46 122.3(4)
C52 C47 C46 120.1(4)
N3 C31 C32 112.8(4)
N3 C31 H31A 109.0
C32 C31 H31A 109.0
N3 C31 H31B 109.0
C32 C31 H31B 109.0
H31A C31 H31B 107.8
O4 C22 C23 112.0(4)
O4 C22 H22A 109.2
C23 C22 H22A 109.2
O4 C22 H22B 109.2
C23 C22 H22B 109.2
H22A C22 H22B 107.9
C52 C51 C50 119.8(4)
C52 C51 H51 120.1
C50 C51 H51 120.1
C47 C48 C49 121.2(4)
C47 C48 H48 119.4
C49 C48 H48 119.4
O9 C44 C45 109.7(4)
O9 C44 H44A 109.7
C45 C44 H44A 109.7
O9 C44 H44B 109.7
C45 C44 H44B 109.7
H44A C44 H44B 108.2
C28 C29 C30 120.0(5)
C28 C29 H29 120.0
C30 C29 H29 120.0
C49 C50 C51 119.8(5)
C49 C50 H50 120.1
C51 C50 H50 120.1
N4 C6 C5 113.8(4)
N4 C6 H6A 108.8
C5 C6 H6A 108.8
N4 C6 H6B 108.8
C5 C6 H6B 108.8
H6A C6 H6B 107.7
N2 C2 C1 113.3(4)
N2 C2 H2A 108.9
C1 C2 H2A 108.9
N2 C2 H2B 108.9
C1 C2 H2B 108.9
H2A C2 H2B 107.7
O2 C17 C16 109.6(5)
O2 C17 H17A 109.8
C16 C17 H17A 109.8
O2 C17 H17B 109.8
C16 C17 H17B 109.8
H17A C17 H17B 108.2
O6 C38 C39 107.0(4)
O6 C38 H38A 110.3
C39 C38 H38A 110.3
O6 C38 H38B 110.3
C39 C38 H38B 110.3
H38A C38 H38B 108.6
O9 C43 C42 113.7(4)
O9 C43 H43A 108.8
C42 C43 H43A 108.8
O9 C43 H43B 108.8
C42 C43 H43B 108.8
H43A C43 H43B 107.7
O8 C42 C43 108.8(4)
O8 C42 H42A 109.9
C43 C42 H42A 109.9
O8 C42 H42B 109.9
C43 C42 H42B 109.9
H42A C42 H42B 108.3
C50 C49 C48 120.2(5)
C50 C49 H49 119.9
C48 C49 H49 119.9
O3 C20 C21 107.2(4)
O3 C20 H20A 110.3
C21 C20 H20A 110.3
O3 C20 H20B 110.3
C21 C20 H20B 110.3
H20A C20 H20B 108.5
C29 C28 C27 120.2(5)
C29 C28 H28 119.9
C27 C28 H28 119.9
C27 C26 C25 121.0(5)
C27 C26 H26 119.5
C25 C26 H26 119.5
O1 C16 C17 107.5(4)
O1 C16 H16A 110.2
C17 C16 H16A 110.2
O1 C16 H16B 110.2
C17 C16 H16B 110.2
H16A C16 H16B 108.5
O4 C21 C20 111.4(4)
O4 C21 H21A 109.3
C20 C21 H21A 109.3
O4 C21 H21B 109.3
C20 C21 H21B 109.3
H21A C21 H21B 108.0
O3 C19 C18 114.0(5)
O3 C19 H19A 108.7
C18 C19 H19A 108.7
O3 C19 H19B 108.7
C18 C19 H19B 108.7
H19A C19 H19B 107.6
O7 C39 C38 114.5(5)
O7 C39 H39A 108.6
C38 C39 H39A 108.6
O7 C39 H39B 108.6
C38 C39 H39B 108.6
H39A C39 H39B 107.6
O7 C40 C41 111.7(5)
O7 C40 H40A 109.3
C41 C40 H40A 109.3
O7 C40 H40B 109.3
C41 C40 H40B 109.3
H40A C40 H40B 107.9
O2 C18 C19 109.2(5)
O2 C18 H18A 109.8
C19 C18 H18A 109.8
O2 C18 H18B 109.8
C19 C18 H18B 109.8
H18A C18 H18B 108.3
O8 C41 C40 115.0(5)
O8 C41 H41A 108.5
C40 C41 H41A 108.5
O8 C41 H41B 108.5
C40 C41 H41B 108.5
H41A C41 H41B 107.5
C28 C27 C26 120.0(5)
C28 C27 H27 120.0
C26 C27 H27 120.0

loop_
_geom_bond_atom_site_label_1
_geom_bond_atom_site_label_2
_geom_bond_distance
C54S Cl5 1.664(10)
C54S Cl4 1.708(8)
C54S Cl6 1.755(9)
C54S H54S 1.0000
Cl1 C53S 1.710(9)
Cl2 C53S 1.755(9)
Cl3 C53S 1.738(8)
C53S H53S 1.0000
O10 C35 1.368(5)
O10 C45 1.432(5)
O5 C13 1.369(5)
O5 C23 1.443(5)
O9 C43 1.411(6)
O9 C44 1.413(6)
N3 C31 1.456(6)
N3 C4 1.470(6)
N3 C5 1.478(6)
N4 C6 1.458(6)
N4 C7 1.465(6)
N4 C46 1.468(6)
O1 C12 1.378(6)
O1 C16 1.418(5)
N1 C8 1.460(6)
N1 C9 1.462(6)
N1 C1 1.467(6)
O6 C34 1.367(5)
O6 C38 1.426(6)
N2 C2 1.458(6)
N2 C3 1.467(6)
N2 C24 1.467(6)
O3 C20 1.416(6)
O3 C19 1.418(6)
C13 C14 1.385(7)
C13 C12 1.402(6)
C34 C35 1.398(6)
C34 C33 1.403(6)
O4 C22 1.419(6)
O4 C21 1.437(7)
C35 C36 1.375(6)
O8 C41 1.408(8)
O8 C42 1.443(6)
C36 C37 1.394(6)
C36 H36 0.9500
C32 C37 1.377(6)
C32 C33 1.397(6)
C32 C31 1.516(6)
C10 C11 1.384(7)
C10 C15 1.399(6)
C10 C9 1.520(6)
C37 H37 0.9500
C14 C15 1.379(7)
C14 H14 0.9500
C11 C12 1.378(7)
C11 H11 0.9500
O2 C17 1.388(7)
O2 C18 1.410(6)
C25 C30 1.387(6)
C25 C26 1.391(7)
C25 C24 1.495(6)
C33 H33 0.9500
C30 C29 1.385(6)
C30 H30 0.9500
C4 C3 1.529(7)
C4 H4A 0.9900
C4 H4B 0.9900
C45 C44 1.517(6)
C45 H45A 0.9900
C45 H45B 0.9900
C24 H24A 0.9900
C24 H24B 0.9900
C15 H15 0.9500
C52 C51 1.378(7)
C52 C47 1.410(6)
C52 H52 0.9500
C8 C7 1.529(6)
C8 H8A 0.9900
C8 H8B 0.9900
C23 C22 1.504(7)
C23 H23A 0.9900
C23 H23B 0.9900
C46 C47 1.496(6)
C46 H46A 0.9900
C46 H46B 0.9900
O7 C39 1.390(7)
O7 C40 1.420(8)
C1 C2 1.540(7)
C1 H1A 0.9900
C1 H1B 0.9900
C5 C6 1.531(7)
C5 H5A 0.9900
C5 H5B 0.9900
C3 H3A 0.9900
C3 H3B 0.9900
C7 H7A 0.9900
C7 H7B 0.9900
C9 H9A 0.9900
C9 H9B 0.9900
C47 C48 1.386(7)
C31 H31A 0.9900
C31 H31B 0.9900
C22 H22A 0.9900
C22 H22B 0.9900
C51 C50 1.390(7)
C51 H51 0.9500
C48 C49 1.393(7)
C48 H48 0.9500
C44 H44A 0.9900
C44 H44B 0.9900
C29 C28 1.369(7)
C29 H29 0.9500
C50 C49 1.378(7)
C50 H50 0.9500
C6 H6A 0.9900
C6 H6B 0.9900
C2 H2A 0.9900
C2 H2B 0.9900
C17 C16 1.508(7)
C17 H17A 0.9900
C17 H17B 0.9900
C38 C39 1.540(8)
C38 H38A 0.9900
C38 H38B 0.9900
C43 C42 1.467(8)
C43 H43A 0.9900
C43 H43B 0.9900
C42 H42A 0.9900
C42 H42B 0.9900
C49 H49 0.9500
C20 C21 1.482(8)
C20 H20A 0.9900
C20 H20B 0.9900
C28 C27 1.370(8)
C28 H28 0.9500
C26 C27 1.384(9)
C26 H26 0.9500
C16 H16A 0.9900
C16 H16B 0.9900
C21 H21A 0.9900
C21 H21B 0.9900
C19 C18 1.525(9)
C19 H19A 0.9900
C19 H19B 0.9900
C39 H39A 0.9900
C39 H39B 0.9900
C40 C41 1.484(9)
C40 H40A 0.9900
C40 H40B 0.9900
C18 H18A 0.9900
C18 H18B 0.9900
C41 H41A 0.9900
C41 H41B 0.9900
C27 H27 0.9500
